data_1519075
loop_
_publ_author_name
'Leiv K. Sydnes'
'Hans H. Ovrebo'
'Thoralf Engebretsen'

_publ_section_title
;
 Photochemical reduction of gem-dihalocyclopropanes. III. Debromination of
 some compounds containing two 1,1-dibromocyclopropane moieties
;
_journal_name_full 'Acta Chemica Scandinavica'
_journal_page_first 417
_journal_page_last 424
_journal_volume 53
_journal_year 1999
_chemical_formula_sum 'C13 H12 Br4'
_chemical_formula_weight 487.87
_space_group_IT_number 14
_symmetry_cell_setting monoclinic
_symmetry_Int_Tables_number 14
_symmetry_space_group_name_Hall '-P 2ybc'
_symmetry_space_group_name_H-M 'P 1 21/c 1'
_cell_angle_alpha 90
_cell_angle_beta 90
_cell_angle_gamma 90
_cell_formula_units_Z 4
_cell_length_a 15.081(3)
_cell_length_b 7.890(2)
_cell_length_c 12.427(2)
_cell_volume 1478.7(5)
_diffrn_ambient_temperature 293
_diffrn_radiation_probe x-ray
_diffrn_radiation_type MoK\a
_diffrn_radiation_wavelength 0.71069
_exptl_absorpt_coefficient_mu 10.867
_exptl_crystal_density_diffrn 2.192
_exptl_crystal_F_000 920
_refine_ls_number_parameters 154
_refine_ls_number_reflns 2937
_refine_ls_R_factor_gt 0.0579
_refine_ls_wR_factor_gt 0.1255
_cod_data_source_file Acta-Chem-Scand-1999-53-417-424-1.cif
_cod_data_source_block C13H12Br4-2A
_cod_depositor_comments
;
The beta angle given = 1.54(3) in the paper is obviously an error.
It was set to 90.
It is possible to obtain the true value if the other cell
parameters and the volume are correct.
;
_cod_original_cell_volume 1478.1(5)
_cod_original_sg_symbol_H-M 'P 21/c'
_cod_database_code 1519075

loop_
_symmetry_equiv_pos_site_id
_symmetry_equiv_pos_as_xyz
1 x,y,z
2 -x,1/2+y,1/2-z
3 -x,-y,-z
4 x,1/2-y,1/2+z

loop_
_atom_site_label
_atom_site_type_symbol
_atom_site_fract_x
_atom_site_fract_y
_atom_site_fract_z
_atom_site_U_iso_or_equiv
Br2 Br .4545(1) -.2007(1) -.4251(1) .036(1)
Br1 Br .5226(1) -.1896(1) -.1820(1) .033(1)
Br3 Br .2959(1) .3015(1) .0120(1) .038(1)
Br4 Br .0983(1) .1640(1) .0174(1) .034(1)
C1 C .4197(5) -.2038(12) -.2784(6) .035(2)
C2 C .3424(5) -.3074(11) -.2477(7) .035(2)
C3 C .3364(5) -.1144(11) -.2514(6) .031(2)
C4 C .3261(5) -.0137(11) -.1486(6) .031(2)
C5 C .2286(5) .0278(10) -.1349(6) .029(2)
C6 C .1959(5) .1968(10) -.1836(6) .031(2)
C7 C .2044(5) .1758(9) -.0637(6) .027(2)
C8 C .1694(5) -.1259(11) -.1391(6) .030(2)
C13 C .1682(5) -.2335(11) -.0521(7) .035(2)
C12 C .1190(6) -.3835(12) -.0545(7) .040(2)
C11 C .0701(5) -.4215(11) -.1495(7) .041(2)
C10 C .0731(6) -.3148(12) -.2373(8) .041(2)
C9 C .1224(5) -.1652(11) -.2322(7) .035(2)
